data_7110987
loop_
_publ_author_name
'Kawaguchi, Hiroyuki'
'Tatsumi, Kazuyuki'

_publ_section_title
;
 Synthesis and structures of half-sandwich W(vi) tri(selenido) and W(ii)
 selenolato complexes
;
_journal_issue 14
_journal_name_full 'Chemical Communications'
_journal_page_first 1299
_journal_paper_doi 10.1039/b003303k
_journal_year 2000
_chemical_formula_moiety 'C29 H51 N3 Se W '
_chemical_formula_sum 'C29 H51 N3 Se W'
_chemical_formula_weight 704.55
_space_group_IT_number 14
_symmetry_cell_setting monoclinic
_symmetry_Int_Tables_number 14
_symmetry_space_group_name_Hall '-P 2yn'
_symmetry_space_group_name_H-M 'P 1 21/n 1'
_audit_creation_date 'Sat Apr 15 23:48:40 2000'
_audit_creation_method 'from TEXRAY.INF file'
_cell_angle_alpha 90
_cell_angle_beta 97.1791(7)
_cell_angle_gamma 90
_cell_formula_units_Z 4
_cell_length_a 9.7349(8)
_cell_length_b 18.9776(5)
_cell_length_c 17.4477(3)
_cell_measurement_reflns_used 0
_cell_measurement_temperature 273.2
_cell_measurement_theta_max 0.0
_cell_measurement_theta_min 0.0
_cell_volume 3198.1(3)
_computing_cell_refinement 'MSC/AFC Diffractometer Control'
_computing_data_collection 'MSC/AFC Diffractometer Control'
_computing_data_reduction teXsan
_computing_publication_material teXsan
_computing_structure_refinement teXsan
_computing_structure_solution 'DIRDIF92 (PATTY)'
_diffrn_ambient_temperature 273.2
_diffrn_measurement_device_type 'Rigaku unknown'
_diffrn_orient_matrix_UB_11 0.00000
_diffrn_orient_matrix_UB_12 0.00000
_diffrn_orient_matrix_UB_13 0.00000
_diffrn_orient_matrix_UB_21 0.00000
_diffrn_orient_matrix_UB_22 0.00000
_diffrn_orient_matrix_UB_23 0.00000
_diffrn_orient_matrix_UB_31 0.00000
_diffrn_orient_matrix_UB_32 0.00000
_diffrn_orient_matrix_UB_33 0.00000
_diffrn_radiation_detector 'scintillation counter'
_diffrn_radiation_monochromator graphite
_diffrn_radiation_source 'Rigaku sealed tube'
_diffrn_radiation_type 'Mo K\a'
_diffrn_radiation_wavelength 0.7107
_diffrn_reflns_av_R_equivalents 0.000
_diffrn_reflns_av_sigmaI/netI 0.080
_diffrn_reflns_limit_h_max 12
_diffrn_reflns_limit_h_min 0
_diffrn_reflns_limit_k_max 26
_diffrn_reflns_limit_k_min 0
_diffrn_reflns_limit_l_max 23
_diffrn_reflns_limit_l_min -23
_diffrn_reflns_number 7986
_diffrn_reflns_reduction_process 'Lp corrections applied'
_diffrn_reflns_theta_max 0.00
_diffrn_reflns_theta_min 0.00
_diffrn_standards_decay_% 0.00
_diffrn_standards_interval_count 0
_diffrn_standards_number 0
_exptl_absorpt_coefficient_mu 4.774
_exptl_absorpt_correction_type none
_exptl_crystal_colour brown
_exptl_crystal_density_diffrn 1.463
_exptl_crystal_density_method 'not measured'
_exptl_crystal_description plate
_exptl_crystal_F_000 1416.00
_exptl_crystal_size_max 0.100
_exptl_crystal_size_mid 0.050
_exptl_crystal_size_min 0.020
_refine_diff_density_max 2.07
_refine_diff_density_min -0.91
_refine_ls_extinction_method none
_refine_ls_goodness_of_fit_ref 1.472
_refine_ls_hydrogen_treatment noref
_refine_ls_matrix_type full
_refine_ls_number_constraints 0
_refine_ls_number_parameters 307
_refine_ls_number_reflns 7147
_refine_ls_number_restraints 0
_refine_ls_R_factor_all 0.0774
_refine_ls_R_factor_gt 0.0505
_refine_ls_shift/su_max 0.0120
_refine_ls_shift/su_mean 0.0030
_refine_ls_structure_factor_coef F
_refine_ls_weighting_details 'w = 1/[\s^2^(Fo) + 0.00051|Fo|^2^]'
_refine_ls_weighting_scheme calc
_refine_ls_wR_factor_gt 0.0597
_refine_ls_wR_factor_ref 0.0635
_reflns_number_gt 5222
_reflns_number_total 7986
_reflns_threshold_expression >2.0sigma(I)
_cod_data_source_file b003303ksup1.cif
_cod_data_source_block Cp*W(SetBu)(CNtBu)3
_cod_depositor_comments
;
The following automatic conversions were performed:
'_reflns_observed_expression' tag replaced with
'_reflns_threshold_expression' tag as specified in the replacement
file
'cod-tools/trunk/perl-scripts/inputs/replacement_tags.lst'.

'_atom_site_calc_flags'
tag replaced with '_atom_site_calc_flag' tag as specified in the
replacement file
'cod-tools/trunk/perl-scripts/inputs/replacement_tags.lst'.

'_atom_type_scat_imag'
tag replaced with '_atom_type_scat_dispersion_imag' tag as specified
in the replacement file
'cod-tools/trunk/perl-scripts/inputs/replacement_tags.lst'.

Automatic conversion script
Id: cif_correct_tags 3137 2015-03-23 15:08:43Z antanas 
;
_cod_original_cell_volume 3198.1(2)
_cod_original_sg_symbol_H-M 'P 21/n       '
_cod_original_formula_sum 'C29 H51 N3 Se W '
_cod_database_code 7110987

loop_
_symmetry_equiv_pos_as_xyz
x,y,z
1/2-x,1/2+y,1/2-z
-x,-y,-z
1/2+x,1/2-y,1/2+z

loop_
_atom_site_label
_atom_site_type_symbol
_atom_site_fract_x
_atom_site_fract_y
_atom_site_fract_z
_atom_site_U_iso_or_equiv
_atom_site_adp_type
_atom_site_occupancy
_atom_site_calc_flag
W W 0.08042(3) 0.24728(2) 0.00858(1) 0.02122(7) Uani 1.00 d
Se Se 0.13205(8) 0.30474(4) -0.12180(4) 0.0282(2) Uani 1.00 d
N(1) N 0.1727(7) 0.1193(3) -0.0931(3) 0.030(2) Uani 1.00 d
N(2) N 0.1789(7) 0.1219(4) 0.1240(4) 0.042(2) Uani 1.00 d
N(3) N 0.3581(7) 0.3123(4) 0.0947(3) 0.037(2) Uani 1.00 d
C(1) C -0.0484(8) 0.3330(4) 0.0736(4) 0.028(2) Uani 1.00 d
C(2) C -0.0600(7) 0.2643(3) 0.1043(4) 0.025(2) Uani 1.00 d
C(3) C -0.1305(8) 0.2203(4) 0.0451(4) 0.030(2) Uani 1.00 d
C(4) C -0.1588(8) 0.2622(4) -0.0233(4) 0.032(2) Uani 1.00 d
C(5) C -0.1126(7) 0.3324(4) -0.0041(4) 0.026(2) Uani 1.00 d
C(6) C 0.0090(9) 0.3965(4) 0.1174(5) 0.036(2) Uani 1.00 d
C(7) C -0.0282(9) 0.2455(4) 0.1877(4) 0.039(2) Uani 1.00 d
C(8) C -0.1821(9) 0.1473(5) 0.0554(5) 0.043(2) Uani 1.00 d
C(9) C -0.2436(9) 0.2404(5) -0.0976(5) 0.045(2) Uani 1.00 d
C(10) C -0.1393(9) 0.3959(5) -0.0555(5) 0.042(2) Uani 1.00 d
C(11) C 0.2712(8) 0.3841(4) -0.1142(4) 0.032(2) Uani 1.00 d
C(12) C 0.4166(8) 0.3526(5) -0.0996(5) 0.038(2) Uani 1.00 d
C(13) C 0.2520(9) 0.4182(5) -0.1947(5) 0.045(2) Uani 1.00 d
C(14) C 0.2439(9) 0.4377(4) -0.0526(5) 0.042(2) Uani 1.00 d
C(15) C 0.1379(7) 0.1697(4) -0.0567(4) 0.025(2) Uani 1.00 d
C(16) C 0.3146(8) 0.0946(4) -0.1024(4) 0.028(2) Uani 1.00 d
C(17) C 0.419(1) 0.1202(6) -0.0372(6) 0.060(3) Uani 1.00 d
C(18) C 0.310(1) 0.0154(5) -0.1013(7) 0.062(3) Uani 1.00 d
C(19) C 0.351(1) 0.1205(7) -0.1779(6) 0.070(4) Uani 1.00 d
C(20) C 0.1463(7) 0.1672(4) 0.0820(4) 0.023(2) Uani 1.00 d
C(21) C 0.2174(9) 0.0609(4) 0.1725(4) 0.039(2) Uani 1.00 d
C(22) C 0.369(1) 0.0703(8) 0.2055(8) 0.086(5) Uani 1.00 d
C(23) C 0.132(1) 0.0614(6) 0.2393(5) 0.063(3) Uani 1.00 d
C(24) C 0.190(2) -0.0038(6) 0.1256(8) 0.120(6) Uani 1.00 d
C(25) C 0.2616(8) 0.2872(4) 0.0603(4) 0.027(2) Uani 1.00 d
C(26) C 0.4787(8) 0.3272(5) 0.1519(4) 0.040(2) Uani 1.00 d
C(27) C 0.430(1) 0.3356(7) 0.2300(5) 0.065(3) Uani 1.00 d
C(28) C 0.546(2) 0.392(1) 0.1255(8) 0.135(7) Uani 1.00 d
C(29) C 0.576(1) 0.2654(10) 0.1524(8) 0.107(6) Uani 1.00 d
H(1) H 0.0470 0.3827 0.1693 0.0437 Uiso 1.00 calc
H(2) H 0.0814 0.4173 0.0912 0.0437 Uiso 1.00 calc
H(3) H -0.0644 0.4307 0.1201 0.0437 Uiso 1.00 calc
H(4) H -0.0859 0.2732 0.2177 0.0463 Uiso 1.00 calc
H(5) H -0.0465 0.1957 0.1945 0.0463 Uiso 1.00 calc
H(6) H 0.0685 0.2552 0.2050 0.0463 Uiso 1.00 calc
H(7) H -0.2826 0.1474 0.0487 0.0518 Uiso 1.00 calc
H(8) H -0.1492 0.1164 0.0173 0.0518 Uiso 1.00 calc
H(9) H -0.1482 0.1307 0.1069 0.0518 Uiso 1.00 calc
H(10) H -0.3310 0.2657 -0.1034 0.0537 Uiso 1.00 calc
H(11) H -0.1934 0.2514 -0.1407 0.0537 Uiso 1.00 calc
H(12) H -0.2613 0.1902 -0.0966 0.0537 Uiso 1.00 calc
H(13) H -0.0521 0.4187 -0.0616 0.0504 Uiso 1.00 calc
H(14) H -0.1844 0.3813 -0.1057 0.0504 Uiso 1.00 calc
H(15) H -0.1986 0.4287 -0.0324 0.0504 Uiso 1.00 calc
H(16) H 0.4299 0.3309 -0.0489 0.0458 Uiso 1.00 calc
H(17) H 0.4274 0.3173 -0.1386 0.0458 Uiso 1.00 calc
H(18) H 0.4847 0.3896 -0.1021 0.0458 Uiso 1.00 calc
H(19) H 0.3194 0.4556 -0.1965 0.0535 Uiso 1.00 calc
H(20) H 0.2650 0.3829 -0.2333 0.0535 Uiso 1.00 calc
H(21) H 0.1593 0.4376 -0.2049 0.0535 Uiso 1.00 calc
H(22) H 0.2570 0.4154 -0.0022 0.0506 Uiso 1.00 calc
H(23) H 0.3078 0.4768 -0.0533 0.0506 Uiso 1.00 calc
H(24) H 0.1496 0.4548 -0.0632 0.0506 Uiso 1.00 calc
H(25) H 0.3922 0.1044 0.0117 0.0716 Uiso 1.00 calc
H(26) H 0.5096 0.1014 -0.0434 0.0716 Uiso 1.00 calc
H(27) H 0.4225 0.1713 -0.0378 0.0716 Uiso 1.00 calc
H(28) H 0.2825 -0.0003 -0.0524 0.0740 Uiso 1.00 calc
H(29) H 0.2428 -0.0011 -0.1433 0.0740 Uiso 1.00 calc
H(30) H 0.4004 -0.0033 -0.1073 0.0740 Uiso 1.00 calc
H(31) H 0.4431 0.1049 -0.1848 0.0846 Uiso 1.00 calc
H(32) H 0.2849 0.1018 -0.2193 0.0846 Uiso 1.00 calc
H(33) H 0.3471 0.1715 -0.1789 0.0846 Uiso 1.00 calc
H(34) H 0.3985 0.0305 0.2384 0.1029 Uiso 1.00 calc
H(35) H 0.4255 0.0729 0.1636 0.1029 Uiso 1.00 calc
H(36) H 0.3795 0.1134 0.2356 0.1029 Uiso 1.00 calc
H(37) H 0.1523 0.1038 0.2696 0.0757 Uiso 1.00 calc
H(38) H 0.0346 0.0602 0.2195 0.0757 Uiso 1.00 calc
H(39) H 0.1553 0.0204 0.2715 0.0757 Uiso 1.00 calc
H(40) H 0.0925 -0.0060 0.1058 0.1444 Uiso 1.00 calc
H(41) H 0.2446 -0.0029 0.0827 0.1444 Uiso 1.00 calc
H(42) H 0.2151 -0.0448 0.1574 0.1444 Uiso 1.00 calc
H(43) H 0.5085 0.3444 0.2686 0.0785 Uiso 1.00 calc
H(44) H 0.3658 0.3749 0.2286 0.0785 Uiso 1.00 calc
H(45) H 0.3832 0.2928 0.2430 0.0785 Uiso 1.00 calc
H(46) H 0.6264 0.4037 0.1618 0.1621 Uiso 1.00 calc
H(47) H 0.5740 0.3841 0.0748 0.1621 Uiso 1.00 calc
H(48) H 0.4805 0.4310 0.1227 0.1621 Uiso 1.00 calc
H(49) H 0.5296 0.2230 0.1666 0.1287 Uiso 1.00 calc
H(50) H 0.6043 0.2596 0.1014 0.1287 Uiso 1.00 calc
H(51) H 0.6571 0.2739 0.1896 0.1287 Uiso 1.00 calc

loop_
_atom_site_aniso_label
_atom_site_aniso_U_11
_atom_site_aniso_U_22
_atom_site_aniso_U_33
_atom_site_aniso_U_12
_atom_site_aniso_U_13
_atom_site_aniso_U_23
W 0.0192(1) 0.0222(1) 0.0228(1) 0.0033(1) 0.00499(9) 0.0007(1)
Se 0.0316(4) 0.0278(4) 0.0258(3) 0.0009(3) 0.0050(3) 0.0026(3)
N(1) 0.033(4) 0.021(3) 0.036(3) 0.000(3) 0.002(3) -0.004(3)
N(2) 0.042(4) 0.047(4) 0.041(4) 0.023(3) 0.019(3) 0.020(3)
N(3) 0.036(4) 0.042(4) 0.033(3) -0.020(3) 0.010(3) -0.004(3)
C(1) 0.025(4) 0.029(4) 0.031(4) 0.004(3) 0.005(3) -0.002(3)
C(2) 0.025(4) 0.023(4) 0.028(3) 0.004(3) 0.009(3) -0.002(3)
C(3) 0.022(4) 0.025(4) 0.043(4) 0.003(3) 0.010(3) 0.000(3)
C(4) 0.021(4) 0.040(4) 0.033(4) 0.014(3) 0.003(3) -0.004(3)
C(5) 0.018(4) 0.026(4) 0.036(4) 0.006(3) 0.008(3) 0.000(3)
C(6) 0.038(5) 0.028(4) 0.044(4) 0.007(3) 0.008(3) -0.008(3)
C(7) 0.046(5) 0.042(5) 0.030(4) 0.011(4) 0.017(3) 0.007(3)
C(8) 0.027(4) 0.037(5) 0.067(6) -0.006(4) 0.013(4) -0.007(4)
C(9) 0.035(5) 0.056(6) 0.041(4) 0.013(4) -0.007(3) -0.014(4)
C(10) 0.037(5) 0.038(5) 0.052(5) 0.013(4) 0.007(4) 0.010(4)
C(11) 0.031(4) 0.033(4) 0.033(4) 0.002(3) 0.010(3) 0.005(3)
C(12) 0.030(4) 0.041(5) 0.045(4) 0.003(4) 0.013(3) 0.006(4)
C(13) 0.040(5) 0.049(5) 0.044(4) -0.008(4) 0.005(4) 0.025(4)
C(14) 0.048(5) 0.021(4) 0.060(5) -0.003(4) 0.019(4) -0.005(4)
C(15) 0.025(4) 0.026(4) 0.023(3) 0.003(3) 0.002(3) -0.001(3)
C(16) 0.030(4) 0.025(3) 0.032(4) 0.005(3) 0.011(3) -0.001(3)
C(17) 0.038(6) 0.064(7) 0.075(6) 0.022(5) -0.002(5) -0.025(5)
C(18) 0.072(8) 0.035(5) 0.082(7) 0.007(5) 0.029(6) -0.004(5)
C(19) 0.058(7) 0.101(10) 0.056(6) 0.039(6) 0.023(5) 0.036(6)
C(20) 0.020(4) 0.029(4) 0.022(3) 0.006(3) 0.006(2) 0.000(3)
C(21) 0.050(5) 0.033(4) 0.036(4) 0.010(4) 0.013(4) 0.015(3)
C(22) 0.059(8) 0.10(1) 0.092(9) 0.023(7) -0.003(6) 0.033(8)
C(23) 0.087(8) 0.064(7) 0.043(5) 0.023(6) 0.026(5) 0.021(5)
C(24) 0.26(2) 0.031(6) 0.079(9) 0.000(9) 0.06(1) -0.005(6)
C(25) 0.031(4) 0.026(4) 0.027(3) 0.002(3) 0.010(3) 0.004(3)
C(26) 0.031(5) 0.052(5) 0.033(4) -0.011(4) -0.010(3) -0.006(4)
C(27) 0.065(7) 0.092(9) 0.036(5) 0.007(6) -0.002(4) -0.023(5)
C(28) 0.14(1) 0.16(2) 0.089(9) -0.12(1) -0.035(9) 0.023(10)
C(29) 0.065(9) 0.17(2) 0.078(8) 0.052(9) -0.023(7) -0.048(9)

loop_
_atom_type_symbol
_atom_type_description
_atom_type_scat_dispersion_real
_atom_type_scat_dispersion_imag
_atom_type_scat_source
W W -0.849 6.872
;International Tables for Crystallography
(1992, Vol. C, Tables 4.2.6.8 and 6.1.1.1)
;
Se Se -0.093 2.226
;International Tables for Crystallography
(1992, Vol. C, Tables 4.2.6.8 and 6.1.1.1)
;
N N 0.006 0.003
;International Tables for Crystallography
(1992, Vol. C, Tables 4.2.6.8 and 6.1.1.1)
;
C C 0.003 0.002
;International Tables for Crystallography
(1992, Vol. C, Tables 4.2.6.8 and 6.1.1.1)
;
H H 0.000 0.000
;International Tables for Crystallography
(1992, Vol. C, Table 6.1.1.2)
;

loop_
_geom_angle_atom_site_label_1
_geom_angle_atom_site_label_2
_geom_angle_atom_site_label_3
_geom_angle
_geom_angle_site_symmetry_1
_geom_angle_site_symmetry_2
_geom_angle_site_symmetry_3
_geom_angle_publ_flag
Se W C(1) 107.1(2) 1_555 1_555 1_555 yes
Se W C(2) 139.7(2) 1_555 1_555 1_555 yes
Se W C(3) 127.6(2) 1_555 1_555 1_555 yes
Se W C(4) 92.1(2) 1_555 1_555 1_555 yes
Se W C(5) 82.9(2) 1_555 1_555 1_555 yes
Se W C(15) 73.3(2) 1_555 1_555 1_555 yes
Se W C(20) 140.7(2) 1_555 1_555 1_555 yes
Se W C(25) 88.9(2) 1_555 1_555 1_555 yes
C(1) W C(2) 34.8(2) 1_555 1_555 1_555 yes
C(1) W C(3) 58.9(3) 1_555 1_555 1_555 yes
C(1) W C(4) 58.2(2) 1_555 1_555 1_555 yes
C(1) W C(5) 33.8(2) 1_555 1_555 1_555 yes
C(1) W C(15) 165.3(3) 1_555 1_555 1_555 yes
C(1) W C(20) 110.3(2) 1_555 1_555 1_555 yes
C(1) W C(25) 90.8(3) 1_555 1_555 1_555 yes
C(2) W C(3) 36.4(3) 1_555 1_555 1_555 yes
C(2) W C(4) 59.6(3) 1_555 1_555 1_555 yes
C(2) W C(5) 57.3(2) 1_555 1_555 1_555 yes
C(2) W C(15) 138.9(3) 1_555 1_555 1_555 yes
C(2) W C(20) 79.5(2) 1_555 1_555 1_555 yes
C(2) W C(25) 100.8(3) 1_555 1_555 1_555 yes
C(3) W C(4) 36.0(3) 1_555 1_555 1_555 yes
C(3) W C(5) 58.0(2) 1_555 1_555 1_555 yes
C(3) W C(15) 108.8(3) 1_555 1_555 1_555 yes
C(3) W C(20) 83.2(3) 1_555 1_555 1_555 yes
C(3) W C(25) 136.4(3) 1_555 1_555 1_555 yes
C(4) W C(5) 34.5(2) 1_555 1_555 1_555 yes
C(4) W C(15) 107.3(3) 1_555 1_555 1_555 yes
C(4) W C(20) 117.7(3) 1_555 1_555 1_555 yes
C(4) W C(25) 147.7(3) 1_555 1_555 1_555 yes
C(5) W C(15) 134.5(2) 1_555 1_555 1_555 yes
C(5) W C(20) 136.1(2) 1_555 1_555 1_555 yes
C(5) W C(25) 114.0(3) 1_555 1_555 1_555 yes
C(15) W C(20) 73.6(3) 1_555 1_555 1_555 yes
C(15) W C(25) 103.9(3) 1_555 1_555 1_555 yes
C(20) W C(25) 79.1(3) 1_555 1_555 1_555 yes
W Se C(11) 116.9(2) 1_555 1_555 1_555 yes
C(15) N(1) C(16) 128.7(6) 1_555 1_555 1_555 yes
C(20) N(2) C(21) 175.8(8) 1_555 1_555 1_555 yes
C(25) N(3) C(26) 164.3(7) 1_555 1_555 1_555 yes
W C(1) C(2) 68.3(4) 1_555 1_555 1_555 yes
W C(1) C(5) 74.9(4) 1_555 1_555 1_555 yes
W C(1) C(6) 126.8(5) 1_555 1_555 1_555 yes
C(2) C(1) C(5) 107.8(6) 1_555 1_555 1_555 yes
C(2) C(1) C(6) 126.2(6) 1_555 1_555 1_555 yes
C(5) C(1) C(6) 125.8(6) 1_555 1_555 1_555 yes
W C(2) C(1) 76.9(4) 1_555 1_555 1_555 yes
W C(2) C(3) 70.8(4) 1_555 1_555 1_555 yes
W C(2) C(7) 127.0(5) 1_555 1_555 1_555 yes
C(1) C(2) C(3) 108.5(6) 1_555 1_555 1_555 yes
C(1) C(2) C(7) 124.8(6) 1_555 1_555 1_555 yes
C(3) C(2) C(7) 125.8(7) 1_555 1_555 1_555 yes
W C(3) C(2) 72.8(4) 1_555 1_555 1_555 yes
W C(3) C(4) 74.3(4) 1_555 1_555 1_555 yes
W C(3) C(8) 124.8(5) 1_555 1_555 1_555 yes
C(2) C(3) C(4) 107.5(6) 1_555 1_555 1_555 yes
C(2) C(3) C(8) 126.2(7) 1_555 1_555 1_555 yes
C(4) C(3) C(8) 125.7(7) 1_555 1_555 1_555 yes
W C(4) C(3) 69.7(4) 1_555 1_555 1_555 yes
W C(4) C(5) 77.5(4) 1_555 1_555 1_555 yes
W C(4) C(9) 126.4(5) 1_555 1_555 1_555 yes
C(3) C(4) C(5) 107.5(6) 1_555 1_555 1_555 yes
C(3) C(4) C(9) 126.4(7) 1_555 1_555 1_555 yes
C(5) C(4) C(9) 125.3(7) 1_555 1_555 1_555 yes
W C(5) C(1) 71.4(4) 1_555 1_555 1_555 yes
W C(5) C(4) 68.0(4) 1_555 1_555 1_555 yes
W C(5) C(10) 130.6(5) 1_555 1_555 1_555 yes
C(1) C(5) C(4) 108.5(6) 1_555 1_555 1_555 yes
C(1) C(5) C(10) 125.8(7) 1_555 1_555 1_555 yes
C(4) C(5) C(10) 125.4(7) 1_555 1_555 1_555 yes
C(1) C(6) H(1) 109.5(7) 1_555 1_555 1_555 no
C(1) C(6) H(2) 109.5(7) 1_555 1_555 1_555 no
C(1) C(6) H(3) 109.5(7) 1_555 1_555 1_555 no
H(1) C(6) H(2) 109.5(8) 1_555 1_555 1_555 no
H(1) C(6) H(3) 109.5(7) 1_555 1_555 1_555 no
H(2) C(6) H(3) 109.5(8) 1_555 1_555 1_555 no
C(2) C(7) H(4) 109.5(7) 1_555 1_555 1_555 no
C(2) C(7) H(5) 109.5(7) 1_555 1_555 1_555 no
C(2) C(7) H(6) 109.5(7) 1_555 1_555 1_555 no
H(4) C(7) H(5) 109.5(7) 1_555 1_555 1_555 no
H(4) C(7) H(6) 109.5(8) 1_555 1_555 1_555 no
H(5) C(7) H(6) 109.5(8) 1_555 1_555 1_555 no
C(3) C(8) H(7) 109.5(8) 1_555 1_555 1_555 no
C(3) C(8) H(8) 109.5(7) 1_555 1_555 1_555 no
C(3) C(8) H(9) 109.5(8) 1_555 1_555 1_555 no
H(7) C(8) H(8) 109.5(8) 1_555 1_555 1_555 no
H(7) C(8) H(9) 109.5(8) 1_555 1_555 1_555 no
H(8) C(8) H(9) 109.5(9) 1_555 1_555 1_555 no
C(4) C(9) H(10) 109.5(7) 1_555 1_555 1_555 no
C(4) C(9) H(11) 109.5(8) 1_555 1_555 1_555 no
C(4) C(9) H(12) 109.5(8) 1_555 1_555 1_555 no
H(10) C(9) H(11) 109.5(9) 1_555 1_555 1_555 no
H(10) C(9) H(12) 109.5(9) 1_555 1_555 1_555 no
H(11) C(9) H(12) 109.5(8) 1_555 1_555 1_555 no
C(5) C(10) H(13) 109.5(7) 1_555 1_555 1_555 no
C(5) C(10) H(14) 109.5(8) 1_555 1_555 1_555 no
C(5) C(10) H(15) 109.5(7) 1_555 1_555 1_555 no
H(13) C(10) H(14) 109.5(8) 1_555 1_555 1_555 no
H(13) C(10) H(15) 109.5(9) 1_555 1_555 1_555 no
H(14) C(10) H(15) 109.5(8) 1_555 1_555 1_555 no
Se C(11) C(12) 108.6(5) 1_555 1_555 1_555 yes
Se C(11) C(13) 104.5(5) 1_555 1_555 1_555 yes
Se C(11) C(14) 111.6(5) 1_555 1_555 1_555 yes
C(12) C(11) C(13) 108.8(6) 1_555 1_555 1_555 yes
C(12) C(11) C(14) 112.5(7) 1_555 1_555 1_555 yes
C(13) C(11) C(14) 110.6(7) 1_555 1_555 1_555 yes
C(11) C(12) H(16) 109.5(7) 1_555 1_555 1_555 no
C(11) C(12) H(17) 109.5(7) 1_555 1_555 1_555 no
C(11) C(12) H(18) 109.5(7) 1_555 1_555 1_555 no
H(16) C(12) H(17) 109.5(8) 1_555 1_555 1_555 no
H(16) C(12) H(18) 109.5(8) 1_555 1_555 1_555 no
H(17) C(12) H(18) 109.5(7) 1_555 1_555 1_555 no
C(11) C(13) H(19) 109.5(7) 1_555 1_555 1_555 no
C(11) C(13) H(20) 109.5(7) 1_555 1_555 1_555 no
C(11) C(13) H(21) 109.5(7) 1_555 1_555 1_555 no
H(19) C(13) H(20) 109.5(8) 1_555 1_555 1_555 no
H(19) C(13) H(21) 109.5(9) 1_555 1_555 1_555 no
H(20) C(13) H(21) 109.5(9) 1_555 1_555 1_555 no
C(11) C(14) H(22) 109.5(7) 1_555 1_555 1_555 no
C(11) C(14) H(23) 109.5(7) 1_555 1_555 1_555 no
C(11) C(14) H(24) 109.5(8) 1_555 1_555 1_555 no
H(22) C(14) H(23) 109.5(9) 1_555 1_555 1_555 no
H(22) C(14) H(24) 109.5(8) 1_555 1_555 1_555 no
H(23) C(14) H(24) 109.5(8) 1_555 1_555 1_555 no
W C(15) N(1) 176.1(6) 1_555 1_555 1_555 yes
N(1) C(16) C(17) 111.4(6) 1_555 1_555 1_555 yes
N(1) C(16) C(18) 106.3(7) 1_555 1_555 1_555 yes
N(1) C(16) C(19) 108.6(6) 1_555 1_555 1_555 yes
C(17) C(16) C(18) 109.3(8) 1_555 1_555 1_555 yes
C(17) C(16) C(19) 110.6(8) 1_555 1_555 1_555 yes
C(18) C(16) C(19) 110.6(8) 1_555 1_555 1_555 yes
C(16) C(17) H(25) 109.5(9) 1_555 1_555 1_555 no
C(16) C(17) H(26) 109.5(8) 1_555 1_555 1_555 no
C(16) C(17) H(27) 109.5(9) 1_555 1_555 1_555 no
H(25) C(17) H(26) 109(1) 1_555 1_555 1_555 no
H(25) C(17) H(27) 109.5(9) 1_555 1_555 1_555 no
H(26) C(17) H(27) 109(1) 1_555 1_555 1_555 no
C(16) C(18) H(28) 109.5(8) 1_555 1_555 1_555 no
C(16) C(18) H(29) 109.5(9) 1_555 1_555 1_555 no
C(16) C(18) H(30) 109.5(9) 1_555 1_555 1_555 no
H(28) C(18) H(29) 109(1) 1_555 1_555 1_555 no
H(28) C(18) H(30) 109(1) 1_555 1_555 1_555 no
H(29) C(18) H(30) 109.5(10) 1_555 1_555 1_555 no
C(16) C(19) H(31) 109.5(8) 1_555 1_555 1_555 no
C(16) C(19) H(32) 109(1) 1_555 1_555 1_555 no
C(16) C(19) H(33) 109.5(9) 1_555 1_555 1_555 no
H(31) C(19) H(32) 109(1) 1_555 1_555 1_555 no
H(31) C(19) H(33) 109(1) 1_555 1_555 1_555 no
H(32) C(19) H(33) 109.5(9) 1_555 1_555 1_555 no
W C(20) N(2) 177.7(6) 1_555 1_555 1_555 yes
N(2) C(21) C(22) 107.1(8) 1_555 1_555 1_555 yes
N(2) C(21) C(23) 108.5(7) 1_555 1_555 1_555 yes
N(2) C(21) C(24) 108.8(8) 1_555 1_555 1_555 yes
C(22) C(21) C(23) 107.8(8) 1_555 1_555 1_555 yes
C(22) C(21) C(24) 113(1) 1_555 1_555 1_555 yes
C(23) C(21) C(24) 110.6(9) 1_555 1_555 1_555 yes
C(21) C(22) H(34) 109(1) 1_555 1_555 1_555 no
C(21) C(22) H(35) 109(1) 1_555 1_555 1_555 no
C(21) C(22) H(36) 109(1) 1_555 1_555 1_555 no
H(34) C(22) H(35) 109(1) 1_555 1_555 1_555 no
H(34) C(22) H(36) 109(1) 1_555 1_555 1_555 no
H(35) C(22) H(36) 109(1) 1_555 1_555 1_555 no
C(21) C(23) H(37) 109.5(10) 1_555 1_555 1_555 no
C(21) C(23) H(38) 109.5(8) 1_555 1_555 1_555 no
C(21) C(23) H(39) 109.5(9) 1_555 1_555 1_555 no
H(37) C(23) H(38) 109(1) 1_555 1_555 1_555 no
H(37) C(23) H(39) 109.5(10) 1_555 1_555 1_555 no
H(38) C(23) H(39) 109(1) 1_555 1_555 1_555 no
C(21) C(24) H(40) 109(1) 1_555 1_555 1_555 no
C(21) C(24) H(41) 109(1) 1_555 1_555 1_555 no
C(21) C(24) H(42) 109(1) 1_555 1_555 1_555 no
H(40) C(24) H(41) 109(1) 1_555 1_555 1_555 no
H(40) C(24) H(42) 109(1) 1_555 1_555 1_555 no
H(41) C(24) H(42) 109(1) 1_555 1_555 1_555 no
W C(25) N(3) 173.8(6) 1_555 1_555 1_555 yes
N(3) C(26) C(27) 108.5(7) 1_555 1_555 1_555 yes
N(3) C(26) C(28) 107.0(8) 1_555 1_555 1_555 yes
N(3) C(26) C(29) 107.7(8) 1_555 1_555 1_555 yes
C(27) C(26) C(28) 112(1) 1_555 1_555 1_555 yes
C(27) C(26) C(29) 110.3(9) 1_555 1_555 1_555 yes
C(28) C(26) C(29) 110(1) 1_555 1_555 1_555 yes
C(26) C(27) H(43) 109.5(10) 1_555 1_555 1_555 no
C(26) C(27) H(44) 109.5(9) 1_555 1_555 1_555 no
C(26) C(27) H(45) 109.5(9) 1_555 1_555 1_555 no
H(43) C(27) H(44) 109(1) 1_555 1_555 1_555 no
H(43) C(27) H(45) 109(1) 1_555 1_555 1_555 no
H(44) C(27) H(45) 109(1) 1_555 1_555 1_555 no
C(26) C(28) H(46) 109(1) 1_555 1_555 1_555 no
C(26) C(28) H(47) 109(1) 1_555 1_555 1_555 no
C(26) C(28) H(48) 109(1) 1_555 1_555 1_555 no
H(46) C(28) H(47) 109(1) 1_555 1_555 1_555 no
H(46) C(28) H(48) 109(1) 1_555 1_555 1_555 no
H(47) C(28) H(48) 109(1) 1_555 1_555 1_555 no
C(26) C(29) H(49) 109(1) 1_555 1_555 1_555 no
C(26) C(29) H(50) 109(1) 1_555 1_555 1_555 no
C(26) C(29) H(51) 109(1) 1_555 1_555 1_555 no
H(49) C(29) H(50) 109(1) 1_555 1_555 1_555 no
H(49) C(29) H(51) 109(1) 1_555 1_555 1_555 no
H(50) C(29) H(51) 109(1) 1_555 1_555 1_555 no

loop_
_geom_bond_atom_site_label_1
_geom_bond_atom_site_label_2
_geom_bond_distance
_geom_bond_site_symmetry_1
_geom_bond_site_symmetry_2
_geom_bond_publ_flag
W Se 2.6271(7) 1_555 1_555 yes
W C(1) 2.421(7) 1_555 1_555 yes
W C(2) 2.309(7) 1_555 1_555 yes
W C(3) 2.283(7) 1_555 1_555 yes
W C(4) 2.342(7) 1_555 1_555 yes
W C(5) 2.467(7) 1_555 1_555 yes
W C(15) 1.984(7) 1_555 1_555 yes
W C(20) 2.039(7) 1_555 1_555 yes
W C(25) 2.025(8) 1_555 1_555 yes
Se C(11) 2.019(8) 1_555 1_555 yes
N(1) C(15) 1.220(9) 1_555 1_555 yes
N(1) C(16) 1.486(9) 1_555 1_555 yes
N(2) C(20) 1.148(9) 1_555 1_555 yes
N(2) C(21) 1.455(9) 1_555 1_555 yes
N(3) C(25) 1.153(9) 1_555 1_555 yes
N(3) C(26) 1.469(9) 1_555 1_555 yes
C(1) C(2) 1.419(9) 1_555 1_555 yes
C(1) C(5) 1.421(9) 1_555 1_555 yes
C(1) C(6) 1.50(1) 1_555 1_555 yes
C(2) C(3) 1.43(1) 1_555 1_555 yes
C(2) C(7) 1.49(1) 1_555 1_555 yes
C(3) C(4) 1.43(1) 1_555 1_555 yes
C(3) C(8) 1.49(1) 1_555 1_555 yes
C(4) C(5) 1.43(1) 1_555 1_555 yes
C(4) C(9) 1.51(1) 1_555 1_555 yes
C(5) C(10) 1.51(1) 1_555 1_555 yes
C(11) C(12) 1.53(1) 1_555 1_555 yes
C(11) C(13) 1.54(1) 1_555 1_555 yes
C(11) C(14) 1.53(1) 1_555 1_555 yes
C(16) C(17) 1.51(1) 1_555 1_555 yes
C(16) C(18) 1.50(1) 1_555 1_555 yes
C(16) C(19) 1.49(1) 1_555 1_555 yes
C(21) C(22) 1.53(1) 1_555 1_555 yes
C(21) C(23) 1.51(1) 1_555 1_555 yes
C(21) C(24) 1.48(1) 1_555 1_555 yes
C(26) C(27) 1.51(1) 1_555 1_555 yes
C(26) C(28) 1.50(2) 1_555 1_555 yes
C(26) C(29) 1.51(2) 1_555 1_555 yes

loop_
_geom_contact_atom_site_label_1
_geom_contact_atom_site_label_2
_geom_contact_distance
_geom_contact_site_symmetry_1
_geom_contact_site_symmetry_2
W Se 2.6271(7) 1_555 1_555
C(8) C(18) 3.46(1) 1_555 3_555

loop_
_geom_torsion_atom_site_label_1
_geom_torsion_atom_site_label_2
_geom_torsion_atom_site_label_3
_geom_torsion_atom_site_label_4
_geom_torsion
_geom_torsion_site_symmetry_1
_geom_torsion_site_symmetry_2
_geom_torsion_site_symmetry_3
_geom_torsion_site_symmetry_4
_geom_torsion_publ_flag
W Se C(11) C(12) 77.9(5) 1_555 1_555 1_555 1_555 yes
W Se C(11) C(13) -166.2(5) 1_555 1_555 1_555 1_555 yes
W Se C(11) C(14) -46.7(6) 1_555 1_555 1_555 1_555 yes
W C(1) C(2) C(3) -64.3(5) 1_555 1_555 1_555 1_555 yes
W C(1) C(2) C(7) 126.2(7) 1_555 1_555 1_555 1_555 yes
W C(1) C(5) C(4) 57.9(5) 1_555 1_555 1_555 1_555 yes
W C(1) C(5) C(10) -127.1(7) 1_555 1_555 1_555 1_555 yes
W C(2) C(1) C(5) 65.0(5) 1_555 1_555 1_555 1_555 yes
W C(2) C(1) C(6) -120.4(7) 1_555 1_555 1_555 1_555 yes
W C(2) C(3) C(4) -66.7(5) 1_555 1_555 1_555 1_555 yes
W C(2) C(3) C(8) 120.9(8) 1_555 1_555 1_555 1_555 yes
W C(3) C(2) C(1) 68.3(5) 1_555 1_555 1_555 1_555 yes
W C(3) C(2) C(7) -122.3(7) 1_555 1_555 1_555 1_555 yes
W C(3) C(4) C(5) -69.0(5) 1_555 1_555 1_555 1_555 yes
W C(3) C(4) C(9) 120.9(7) 1_555 1_555 1_555 1_555 yes
W C(4) C(3) C(2) 65.7(5) 1_555 1_555 1_555 1_555 yes
W C(4) C(3) C(8) -121.8(7) 1_555 1_555 1_555 1_555 yes
W C(4) C(5) C(1) -60.0(5) 1_555 1_555 1_555 1_555 yes
W C(4) C(5) C(10) 125.0(7) 1_555 1_555 1_555 1_555 yes
W C(5) C(1) C(2) -60.7(5) 1_555 1_555 1_555 1_555 yes
W C(5) C(1) C(6) 124.7(7) 1_555 1_555 1_555 1_555 yes
W C(5) C(4) C(3) 63.8(5) 1_555 1_555 1_555 1_555 yes
W C(5) C(4) C(9) -126.0(8) 1_555 1_555 1_555 1_555 yes
W C(15) N(1) C(16) -94(9) 1_555 1_555 1_555 1_555 yes
W C(20) N(2) C(21) 87(17) 1_555 1_555 1_555 1_555 yes
W C(25) N(3) C(26) 79(7) 1_555 1_555 1_555 1_555 yes
Se W C(1) C(2) 163.0(4) 1_555 1_555 1_555 1_555 yes
Se W C(1) C(5) 46.3(4) 1_555 1_555 1_555 1_555 yes
Se W C(1) C(6) -77.4(6) 1_555 1_555 1_555 1_555 yes
Se W C(2) C(1) -25.7(5) 1_555 1_555 1_555 1_555 yes
Se W C(2) C(3) 89.5(4) 1_555 1_555 1_555 1_555 yes
Se W C(2) C(7) -149.6(5) 1_555 1_555 1_555 1_555 yes
Se W C(3) C(2) -125.2(4) 1_555 1_555 1_555 1_555 yes
Se W C(3) C(4) -10.7(5) 1_555 1_555 1_555 1_555 yes
Se W C(3) C(8) 112.2(6) 1_555 1_555 1_555 1_555 yes
Se W C(4) C(3) 171.5(4) 1_555 1_555 1_555 1_555 yes
Se W C(4) C(5) -74.3(4) 1_555 1_555 1_555 1_555 yes
Se W C(4) C(9) 50.7(7) 1_555 1_555 1_555 1_555 yes
Se W C(5) C(1) -135.9(4) 1_555 1_555 1_555 1_555 yes
Se W C(5) C(4) 104.2(4) 1_555 1_555 1_555 1_555 yes
Se W C(5) C(10) -14.2(7) 1_555 1_555 1_555 1_555 yes
Se W C(15) N(1) 176(9) 1_555 1_555 1_555 1_555 yes
Se W C(20) N(2) -148(15) 1_555 1_555 1_555 1_555 yes
Se W C(25) N(3) 129(5) 1_555 1_555 1_555 1_555 yes
N(1) C(15) W C(1) -89(9) 1_555 1_555 1_555 1_555 yes
N(1) C(15) W C(2) -33(9) 1_555 1_555 1_555 1_555 yes
N(1) C(15) W C(3) -58(9) 1_555 1_555 1_555 1_555 yes
N(1) C(15) W C(4) -96(9) 1_555 1_555 1_555 1_555 yes
N(1) C(15) W C(5) -121(9) 1_555 1_555 1_555 1_555 yes
N(1) C(15) W C(20) 18(9) 1_555 1_555 1_555 1_555 yes
N(1) C(15) W C(25) 92(9) 1_555 1_555 1_555 1_555 yes
N(2) C(20) W C(1) 50(15) 1_555 1_555 1_555 1_555 yes
N(2) C(20) W C(2) 34(15) 1_555 1_555 1_555 1_555 yes
N(2) C(20) W C(3) -2(15) 1_555 1_555 1_555 1_555 yes
N(2) C(20) W C(4) -13(15) 1_555 1_555 1_555 1_555 yes
N(2) C(20) W C(5) 23(15) 1_555 1_555 1_555 1_555 yes
N(2) C(20) W C(15) -114(15) 1_555 1_555 1_555 1_555 yes
N(2) C(20) W C(25) 137(15) 1_555 1_555 1_555 1_555 yes
N(3) C(25) W C(1) 22(5) 1_555 1_555 1_555 1_555 yes
N(3) C(25) W C(2) -11(5) 1_555 1_555 1_555 1_555 yes
N(3) C(25) W C(3) -20(6) 1_555 1_555 1_555 1_555 yes
N(3) C(25) W C(4) 37(6) 1_555 1_555 1_555 1_555 yes
N(3) C(25) W C(5) 47(5) 1_555 1_555 1_555 1_555 yes
N(3) C(25) W C(15) -158(5) 1_555 1_555 1_555 1_555 yes
N(3) C(25) W C(20) -88(5) 1_555 1_555 1_555 1_555 yes
C(1) W Se C(11) 70.7(3) 1_555 1_555 1_555 1_555 yes
C(1) W C(2) C(3) 115.2(6) 1_555 1_555 1_555 1_555 yes
C(1) W C(2) C(7) -123.9(8) 1_555 1_555 1_555 1_555 yes
C(1) W C(3) C(2) -37.1(4) 1_555 1_555 1_555 1_555 yes
C(1) W C(3) C(4) 77.4(4) 1_555 1_555 1_555 1_555 yes
C(1) W C(3) C(8) -159.7(8) 1_555 1_555 1_555 1_555 yes
C(1) W C(4) C(3) -79.7(5) 1_555 1_555 1_555 1_555 yes
C(1) W C(4) C(5) 34.6(4) 1_555 1_555 1_555 1_555 yes
C(1) W C(4) C(9) 159.5(8) 1_555 1_555 1_555 1_555 yes
C(1) W C(5) C(4) -119.9(6) 1_555 1_555 1_555 1_555 yes
C(1) W C(5) C(10) 121.6(9) 1_555 1_555 1_555 1_555 yes
C(1) C(2) W C(3) -115.2(6) 1_555 1_555 1_555 1_555 yes
C(1) C(2) W C(4) -76.9(4) 1_555 1_555 1_555 1_555 yes
C(1) C(2) W C(5) -36.2(4) 1_555 1_555 1_555 1_555 yes
C(1) C(2) W C(15) -158.3(4) 1_555 1_555 1_555 1_555 yes
C(1) C(2) W C(20) 152.1(5) 1_555 1_555 1_555 1_555 yes
C(1) C(2) W C(25) 75.5(4) 1_555 1_555 1_555 1_555 yes
C(1) C(2) C(3) C(4) 1.6(8) 1_555 1_555 1_555 1_555 yes
C(1) C(2) C(3) C(8) -170.8(7) 1_555 1_555 1_555 1_555 yes
C(1) C(5) W C(2) 37.3(4) 1_555 1_555 1_555 1_555 yes
C(1) C(5) W C(3) 80.7(5) 1_555 1_555 1_555 1_555 yes
C(1) C(5) W C(4) 119.9(6) 1_555 1_555 1_555 1_555 yes
C(1) C(5) W C(15) 166.0(4) 1_555 1_555 1_555 1_555 yes
C(1) C(5) W C(20) 49.1(6) 1_555 1_555 1_555 1_555 yes
C(1) C(5) W C(25) -50.3(5) 1_555 1_555 1_555 1_555 yes
C(1) C(5) C(4) C(3) 3.7(8) 1_555 1_555 1_555 1_555 yes
C(1) C(5) C(4) C(9) 174.0(7) 1_555 1_555 1_555 1_555 yes
C(2) W Se C(11) 85.7(4) 1_555 1_555 1_555 1_555 yes
C(2) W C(1) C(5) -116.7(6) 1_555 1_555 1_555 1_555 yes
C(2) W C(1) C(6) 119.7(8) 1_555 1_555 1_555 1_555 yes
C(2) W C(3) C(4) 114.5(6) 1_555 1_555 1_555 1_555 yes
C(2) W C(3) C(8) -122.6(9) 1_555 1_555 1_555 1_555 yes
C(2) W C(4) C(3) -38.8(4) 1_555 1_555 1_555 1_555 yes
C(2) W C(4) C(5) 75.5(4) 1_555 1_555 1_555 1_555 yes
C(2) W C(4) C(9) -159.6(8) 1_555 1_555 1_555 1_555 yes
C(2) W C(5) C(4) -82.6(5) 1_555 1_555 1_555 1_555 yes
C(2) W C(5) C(10) 158.9(8) 1_555 1_555 1_555 1_555 yes
C(2) C(1) W C(3) 38.8(4) 1_555 1_555 1_555 1_555 yes
C(2) C(1) W C(4) 81.3(5) 1_555 1_555 1_555 1_555 yes
C(2) C(1) W C(5) 116.7(6) 1_555 1_555 1_555 1_555 yes
C(2) C(1) W C(15) 73(1) 1_555 1_555 1_555 1_555 yes
C(2) C(1) W C(20) -29.4(5) 1_555 1_555 1_555 1_555 yes
C(2) C(1) W C(25) -108.0(4) 1_555 1_555 1_555 1_555 yes
C(2) C(1) C(5) C(4) -2.7(8) 1_555 1_555 1_555 1_555 yes
C(2) C(1) C(5) C(10) 172.2(7) 1_555 1_555 1_555 1_555 yes
C(2) C(3) W C(4) -114.5(6) 1_555 1_555 1_555 1_555 yes
C(2) C(3) W C(5) -76.9(4) 1_555 1_555 1_555 1_555 yes
C(2) C(3) W C(15) 151.7(4) 1_555 1_555 1_555 1_555 yes
C(2) C(3) W C(20) 81.6(4) 1_555 1_555 1_555 1_555 yes
C(2) C(3) W C(25) 15.3(6) 1_555 1_555 1_555 1_555 yes
C(2) C(3) C(4) C(5) -3.3(8) 1_555 1_555 1_555 1_555 yes
C(2) C(3) C(4) C(9) -173.4(7) 1_555 1_555 1_555 1_555 yes
C(3) W Se C(11) 134.2(3) 1_555 1_555 1_555 1_555 yes
C(3) W C(1) C(5) -77.8(5) 1_555 1_555 1_555 1_555 yes
C(3) W C(1) C(6) 158.5(7) 1_555 1_555 1_555 1_555 yes
C(3) W C(2) C(7) 120.9(8) 1_555 1_555 1_555 1_555 yes
C(3) W C(4) C(5) 114.2(6) 1_555 1_555 1_555 1_555 yes
C(3) W C(4) C(9) -120.9(9) 1_555 1_555 1_555 1_555 yes
C(3) W C(5) C(4) -39.2(4) 1_555 1_555 1_555 1_555 yes
C(3) W C(5) C(10) -157.7(8) 1_555 1_555 1_555 1_555 yes
C(3) C(2) W C(4) 38.3(4) 1_555 1_555 1_555 1_555 yes
C(3) C(2) W C(5) 79.0(4) 1_555 1_555 1_555 1_555 yes
C(3) C(2) W C(15) -43.1(6) 1_555 1_555 1_555 1_555 yes
C(3) C(2) W C(20) -92.7(4) 1_555 1_555 1_555 1_555 yes
C(3) C(2) W C(25) -169.3(4) 1_555 1_555 1_555 1_555 yes
C(3) C(2) C(1) C(5) 0.7(8) 1_555 1_555 1_555 1_555 yes
C(3) C(2) C(1) C(6) 175.3(7) 1_555 1_555 1_555 1_555 yes
C(3) C(4) W C(5) -114.2(6) 1_555 1_555 1_555 1_555 yes
C(3) C(4) W C(15) 98.3(5) 1_555 1_555 1_555 1_555 yes
C(3) C(4) W C(20) 18.1(5) 1_555 1_555 1_555 1_555 yes
C(3) C(4) W C(25) -97.3(6) 1_555 1_555 1_555 1_555 yes
C(3) C(4) C(5) C(10) -171.2(7) 1_555 1_555 1_555 1_555 yes
C(4) W Se C(11) 127.9(3) 1_555 1_555 1_555 1_555 yes
C(4) W C(1) C(5) -35.4(4) 1_555 1_555 1_555 1_555 yes
C(4) W C(1) C(6) -159.0(7) 1_555 1_555 1_555 1_555 yes
C(4) W C(2) C(7) 159.2(7) 1_555 1_555 1_555 1_555 yes
C(4) W C(3) C(8) 122.9(9) 1_555 1_555 1_555 1_555 yes
C(4) W C(5) C(10) -118.5(8) 1_555 1_555 1_555 1_555 yes
C(4) C(3) W C(5) 37.6(4) 1_555 1_555 1_555 1_555 yes
C(4) C(3) W C(15) -93.8(5) 1_555 1_555 1_555 1_555 yes
C(4) C(3) W C(20) -163.9(5) 1_555 1_555 1_555 1_555 yes
C(4) C(3) W C(25) 129.8(5) 1_555 1_555 1_555 1_555 yes
C(4) C(3) C(2) C(7) 171.0(7) 1_555 1_555 1_555 1_555 yes
C(4) C(5) W C(15) 46.1(6) 1_555 1_555 1_555 1_555 yes
C(4) C(5) W C(20) -70.8(5) 1_555 1_555 1_555 1_555 yes
C(4) C(5) W C(25) -170.2(4) 1_555 1_555 1_555 1_555 yes
C(4) C(5) C(1) C(6) -177.4(7) 1_555 1_555 1_555 1_555 yes
C(5) W Se C(11) 94.5(3) 1_555 1_555 1_555 1_555 yes
C(5) W C(1) C(6) -123.6(8) 1_555 1_555 1_555 1_555 yes
C(5) W C(2) C(7) -160.1(7) 1_555 1_555 1_555 1_555 yes
C(5) W C(3) C(8) 160.5(8) 1_555 1_555 1_555 1_555 yes
C(5) W C(4) C(9) 124.9(9) 1_555 1_555 1_555 1_555 yes
C(5) C(1) W C(15) -43(1) 1_555 1_555 1_555 1_555 yes
C(5) C(1) W C(20) -146.1(4) 1_555 1_555 1_555 1_555 yes
C(5) C(1) W C(25) 135.3(4) 1_555 1_555 1_555 1_555 yes
C(5) C(1) C(2) C(7) -168.8(7) 1_555 1_555 1_555 1_555 yes
C(5) C(4) W C(15) -147.5(4) 1_555 1_555 1_555 1_555 yes
C(5) C(4) W C(20) 132.3(4) 1_555 1_555 1_555 1_555 yes
C(5) C(4) W C(25) 16.9(7) 1_555 1_555 1_555 1_555 yes
C(5) C(4) C(3) C(8) 169.2(7) 1_555 1_555 1_555 1_555 yes
C(6) C(1) W C(15) -166.7(9) 1_555 1_555 1_555 1_555 yes
C(6) C(1) W C(20) 90.3(6) 1_555 1_555 1_555 1_555 yes
C(6) C(1) W C(25) 11.7(6) 1_555 1_555 1_555 1_555 yes
C(6) C(1) C(2) C(7) 5(1) 1_555 1_555 1_555 1_555 yes
C(6) C(1) C(5) C(10) -2(1) 1_555 1_555 1_555 1_555 yes
C(7) C(2) W C(15) 77.8(7) 1_555 1_555 1_555 1_555 yes
C(7) C(2) W C(20) 28.2(6) 1_555 1_555 1_555 1_555 yes
C(7) C(2) W C(25) -48.5(7) 1_555 1_555 1_555 1_555 yes
C(7) C(2) C(3) C(8) -1(1) 1_555 1_555 1_555 1_555 yes
C(8) C(3) W C(15) 29.1(7) 1_555 1_555 1_555 1_555 yes
C(8) C(3) W C(20) -41.0(7) 1_555 1_555 1_555 1_555 yes
C(8) C(3) W C(25) -107.3(7) 1_555 1_555 1_555 1_555 yes
C(8) C(3) C(4) C(9) 0(1) 1_555 1_555 1_555 1_555 yes
C(9) C(4) W C(15) -22.5(8) 1_555 1_555 1_555 1_555 yes
C(9) C(4) W C(20) -102.7(7) 1_555 1_555 1_555 1_555 yes
C(9) C(4) W C(25) 141.8(7) 1_555 1_555 1_555 1_555 yes
C(9) C(4) C(5) C(10) 0(1) 1_555 1_555 1_555 1_555 yes
C(10) C(5) W C(15) -72.4(8) 1_555 1_555 1_555 1_555 yes
C(10) C(5) W C(20) 170.7(6) 1_555 1_555 1_555 1_555 yes
C(10) C(5) W C(25) 71.3(7) 1_555 1_555 1_555 1_555 yes
C(11) Se W C(15) -124.7(3) 1_555 1_555 1_555 1_555 yes
C(11) Se W C(20) -90.9(4) 1_555 1_555 1_555 1_555 yes
C(11) Se W C(25) -19.8(3) 1_555 1_555 1_555 1_555 yes
C(15) N(1) C(16) C(17) 22(1) 1_555 1_555 1_555 1_555 yes
C(15) N(1) C(16) C(18) 142.0(8) 1_555 1_555 1_555 1_555 yes
C(15) N(1) C(16) C(19) -99.0(10) 1_555 1_555 1_555 1_555 yes
C(20) N(2) C(21) C(22) 122(10) 1_555 1_555 1_555 1_555 yes
C(20) N(2) C(21) C(23) -121(10) 1_555 1_555 1_555 1_555 yes
C(20) N(2) C(21) C(24) 0(10) 1_555 1_555 1_555 1_555 yes
C(25) N(3) C(26) C(27) -62(3) 1_555 1_555 1_555 1_555 yes
C(25) N(3) C(26) C(28) 175(2) 1_555 1_555 1_555 1_555 yes
C(25) N(3) C(26) C(29) 57(3) 1_555 1_555 1_555 1_555 yes
